data_4117340
loop_
_publ_author_name
'Sung Kuk Kim'
'Gabriela I. Vargas-Z\'u\~niga'
'Benjamin P. Hay'
'Neil J. Young'
'Laetitia H. Delmau'
'Charles Masselin'
'Chang-Hee Lee'
'Jong Seung Kim'
'Vincent M. Lynch'
'Bruce A. Moyer'
'Jonathan L. Sessler'

_publ_section_title
;
 Controlling Cesium Cation Recognition via Cation Metathesis within an Ion
 Pair Receptor
;
_journal_name_full 'Journal of the American Chemical Society'
_journal_page_first 1782
_journal_page_last 1792
_journal_paper_doi 10.1021/ja209706x
_journal_volume 134
_journal_year 2012
_chemical_formula_moiety 'C78 H82 N4 O9, 3 C2 H3 N'
_chemical_formula_sum 'C84 H91 N7 O9'
_chemical_formula_weight 1342.64
_chemical_name_systematic
;
 ?
;
_space_group_IT_number 2
_symmetry_cell_setting triclinic
_symmetry_space_group_name_Hall '-P 1'
_symmetry_space_group_name_H-M 'P -1'
_atom_sites_solution_hydrogens geom
_atom_sites_solution_primary direct
_atom_sites_solution_secondary difmap
_audit_creation_method SHELXL-97
_cell_angle_alpha 85.338(3)
_cell_angle_beta 76.630(3)
_cell_angle_gamma 77.250(4)
_cell_formula_units_Z 2
_cell_length_a 10.5466(12)
_cell_length_b 18.260(2)
_cell_length_c 19.653(2)
_cell_measurement_reflns_used 79139
_cell_measurement_temperature 120(2)
_cell_measurement_theta_max 27.5
_cell_measurement_theta_min 3.0
_cell_volume 3589.6(7)
_computing_cell_refinement 'CrystalClear (Rigaku Inc., 2008)'
_computing_data_collection 'CrystalClear (Rigaku Inc., 2008)'
_computing_data_reduction 'CrystalClear (Rigaku Inc., 2008)'
_computing_molecular_graphics 'XP SHELXTL/PC, Siemens Analytical'
_computing_structure_refinement 'XL SHELXTL/PC, Siemens Analytical'
_computing_structure_solution
;

SIR97 - Altomare A., Burla M.C., Camalli M., Cascarano G.L., Giacovazzo C., 
Guagliardi A., Moliterni A.G.G., Polidori G.,Spagna R.
;
_diffrn_ambient_temperature 120(2)
_diffrn_measured_fraction_theta_full 0.993
_diffrn_measured_fraction_theta_max 0.993
_diffrn_measurement_device_type 'Rigaku AFC-12 with Saturn 724+ CCD'
_diffrn_measurement_method \w-scans
_diffrn_radiation_monochromator graphite
_diffrn_radiation_source 'fine-focus sealed tube'
_diffrn_radiation_type MoK\a
_diffrn_radiation_wavelength 0.71073
_diffrn_reflns_av_R_equivalents 0.1064
_diffrn_reflns_av_sigmaI/netI 0.1103
_diffrn_reflns_limit_h_max 13
_diffrn_reflns_limit_h_min -13
_diffrn_reflns_limit_k_max 23
_diffrn_reflns_limit_k_min -23
_diffrn_reflns_limit_l_max 25
_diffrn_reflns_limit_l_min -25
_diffrn_reflns_number 79139
_diffrn_reflns_theta_full 27.48
_diffrn_reflns_theta_max 27.48
_diffrn_reflns_theta_min 3.03
_exptl_absorpt_coefficient_mu 0.081
_exptl_absorpt_correction_type none
_exptl_crystal_colour colorless
_exptl_crystal_density_diffrn 1.242
_exptl_crystal_description prisms
_exptl_crystal_F_000 1432
_exptl_crystal_size_max 0.30
_exptl_crystal_size_mid 0.08
_exptl_crystal_size_min 0.04
_refine_diff_density_max 0.338
_refine_diff_density_min -0.323
_refine_diff_density_rms 0.062
_refine_ls_extinction_coef 0.0018(5)
_refine_ls_extinction_expression Fc^*^=kFc[1+0.001xFc^2^\l^3^/sin(2\q)]^-1/4^
_refine_ls_extinction_method SHELXL
_refine_ls_goodness_of_fit_ref 1.102
_refine_ls_hydrogen_treatment constr
_refine_ls_matrix_type full
_refine_ls_number_parameters 911
_refine_ls_number_reflns 16355
_refine_ls_number_restraints 0
_refine_ls_restrained_S_all 1.102
_refine_ls_R_factor_all 0.1424
_refine_ls_R_factor_gt 0.0867
_refine_ls_shift/su_max 0.001
_refine_ls_shift/su_mean 0.000
_refine_ls_structure_factor_coef Fsqd
_refine_ls_weighting_details 'calc w=1/[\s^2^(Fo^2^)+(0.0430P)^2^+2.4500P] where P=(Fo^2^+2Fc^2^)/3'
_refine_ls_weighting_scheme calc
_refine_ls_wR_factor_gt 0.1522
_refine_ls_wR_factor_ref 0.1743
_reflns_number_gt 10249
_reflns_number_total 16355
_reflns_threshold_expression >2sigma(I)
_cod_data_source_file ja209706x_si_002.cif
_cod_data_source_block shelxl
_cod_database_code 4117340

loop_
_symmetry_equiv_pos_as_xyz
'x, y, z'
'-x, -y, -z'

loop_
_atom_site_label
_atom_site_type_symbol
_atom_site_fract_x
_atom_site_fract_y
_atom_site_fract_z
_atom_site_U_iso_or_equiv
_atom_site_adp_type
_atom_site_occupancy
_atom_site_symmetry_multiplicity
_atom_site_calc_flag
_atom_site_refinement_flags
O1 O 0.01117(19) 0.40471(10) 0.57367(9) 0.0261(5) Uani 1 1 d .
O2 O 0.16941(18) 0.36579(10) 0.43134(9) 0.0239(4) Uani 1 1 d .
O3 O 0.41065(18) 0.21408(10) 0.27105(9) 0.0222(4) Uani 1 1 d .
O4 O 0.58066(19) 0.23029(11) 0.12736(10) 0.0288(5) Uani 1 1 d .
O5 O 0.7561(2) 0.36747(11) 0.15977(11) 0.0334(5) Uani 1 1 d .
O6 O 0.8437(2) 0.41536(11) 0.27597(10) 0.0294(5) Uani 1 1 d .
O7 O 0.58342(19) 0.38808(10) 0.37820(9) 0.0240(4) Uani 1 1 d .
O8 O 0.57690(18) 0.15995(10) 0.47271(9) 0.0224(4) Uani 1 1 d .
O9 O 0.75644(19) 0.14112(10) 0.57344(9) 0.0249(4) Uani 1 1 d .
N1 N 0.0336(2) 0.18464(12) 0.84859(12) 0.0240(5) Uani 1 1 d .
H1 H 0.0941 0.1932 0.8114 0.029 Uiso 1 1 calc R
N2 N 0.3286(2) 0.07753(12) 0.85562(11) 0.0226(5) Uani 1 1 d .
H2 H 0.3103 0.1217 0.8345 0.027 Uiso 1 1 calc R
N3 N 0.4421(2) 0.22819(12) 0.87663(11) 0.0221(5) Uani 1 1 d .
H3 H 0.4096 0.2301 0.8390 0.027 Uiso 1 1 calc R
N4 N 0.1489(2) 0.33769(13) 0.87548(11) 0.0233(5) Uani 1 1 d .
H4 H 0.1918 0.3083 0.8405 0.028 Uiso 1 1 calc R
C1 C 0.0244(3) 0.11421(15) 0.87911(14) 0.0237(6) Uani 1 1 d .
C2 C -0.0788(3) 0.12561(16) 0.93630(14) 0.0252(6) Uani 1 1 d .
H2A H -0.1081 0.0878 0.9683 0.030 Uiso 1 1 calc R
C3 C -0.1345(3) 0.20344(15) 0.93958(14) 0.0249(6) Uani 1 1 d .
H3A H -0.2079 0.2268 0.9742 0.030 Uiso 1 1 calc R
C4 C -0.0651(3) 0.23930(15) 0.88459(14) 0.0217(6) Uani 1 1 d .
C5 C -0.0779(3) 0.32242(15) 0.86529(13) 0.0210(6) Uani 1 1 d .
C6 C 0.0119(3) 0.35419(15) 0.89908(14) 0.0222(6) Uani 1 1 d .
C7 C -0.0145(3) 0.40019(16) 0.95413(14) 0.0254(6) Uani 1 1 d .
H7 H -0.1003 0.4204 0.9813 0.030 Uiso 1 1 calc R
C8 C 0.1080(3) 0.41273(16) 0.96382(15) 0.0288(7) Uani 1 1 d .
H8 H 0.1183 0.4429 0.9985 0.035 Uiso 1 1 calc R
C9 C 0.2089(3) 0.37384(15) 0.91443(14) 0.0237(6) Uani 1 1 d .
C10 C 0.3584(3) 0.36685(16) 0.90007(15) 0.0251(6) Uani 1 1 d .
C11 C 0.4265(3) 0.28855(15) 0.91866(14) 0.0211(6) Uani 1 1 d .
C12 C 0.4881(3) 0.26203(15) 0.97210(14) 0.0238(6) Uani 1 1 d .
H12 H 0.4930 0.2904 1.0095 0.029 Uiso 1 1 calc R
C13 C 0.5441(3) 0.18415(15) 0.96200(13) 0.0216(6) Uani 1 1 d .
H13 H 0.5926 0.1515 0.9916 0.026 Uiso 1 1 calc R
C14 C 0.5160(3) 0.16469(15) 0.90273(13) 0.0201(6) Uani 1 1 d .
C15 C 0.5569(3) 0.09092(15) 0.86520(13) 0.0203(6) Uani 1 1 d .
C16 C 0.4433(3) 0.04984(15) 0.87893(13) 0.0210(6) Uani 1 1 d .
C17 C 0.4330(3) -0.01966(16) 0.90826(14) 0.0249(6) Uani 1 1 d .
H17 H 0.4977 -0.0526 0.9291 0.030 Uiso 1 1 calc R
C18 C 0.3089(3) -0.03426(16) 0.90238(14) 0.0247(6) Uani 1 1 d .
H18 H 0.2763 -0.0785 0.9183 0.030 Uiso 1 1 calc R
C19 C 0.2455(3) 0.02696(15) 0.86967(13) 0.0218(6) Uani 1 1 d .
C20 C 0.1142(3) 0.04273(15) 0.84747(14) 0.0232(6) Uani 1 1 d .
C21 C -0.2237(3) 0.36188(16) 0.89428(15) 0.0270(7) Uani 1 1 d .
H21A H -0.2461 0.3538 0.9452 0.040 Uiso 1 1 calc R
H21B H -0.2830 0.3410 0.8731 0.040 Uiso 1 1 calc R
H21C H -0.2346 0.4159 0.8830 0.040 Uiso 1 1 calc R
C22 C 0.1373(3) 0.05090(16) 0.76711(14) 0.0286(7) Uani 1 1 d .
H22A H 0.1913 0.0887 0.7502 0.043 Uiso 1 1 calc R
H22B H 0.0513 0.0666 0.7536 0.043 Uiso 1 1 calc R
H22C H 0.1840 0.0026 0.7465 0.043 Uiso 1 1 calc R
C23 C 0.0439(3) -0.02318(16) 0.87177(16) 0.0289(7) Uani 1 1 d .
H23A H 0.1015 -0.0697 0.8518 0.043 Uiso 1 1 calc R
H23B H -0.0401 -0.0138 0.8561 0.043 Uiso 1 1 calc R
H23C H 0.0256 -0.0281 0.9230 0.043 Uiso 1 1 calc R
C24 C 0.6740(3) 0.04156(15) 0.89239(14) 0.0243(6) Uani 1 1 d .
H24A H 0.6456 0.0310 0.9427 0.036 Uiso 1 1 calc R
H24B H 0.7479 0.0679 0.8842 0.036 Uiso 1 1 calc R
H24C H 0.7033 -0.0058 0.8677 0.036 Uiso 1 1 calc R
C25 C 0.3882(3) 0.42349(16) 0.94519(17) 0.0335(7) Uani 1 1 d .
H25A H 0.3553 0.4116 0.9948 0.050 Uiso 1 1 calc R
H25B H 0.3438 0.4744 0.9335 0.050 Uiso 1 1 calc R
H25C H 0.4846 0.4204 0.9359 0.050 Uiso 1 1 calc R
C26 C 0.4137(3) 0.38593(17) 0.82292(16) 0.0329(7) Uani 1 1 d .
H26A H 0.5107 0.3798 0.8145 0.049 Uiso 1 1 calc R
H26B H 0.3739 0.4380 0.8119 0.049 Uiso 1 1 calc R
H26C H 0.3917 0.3522 0.7932 0.049 Uiso 1 1 calc R
C27 C -0.0482(3) 0.33898(15) 0.78568(14) 0.0215(6) Uani 1 1 d .
C28 C -0.0735(3) 0.29468(16) 0.73828(14) 0.0247(6) Uani 1 1 d .
H28 H -0.1044 0.2500 0.7547 0.030 Uiso 1 1 calc R
C29 C -0.0547(3) 0.31442(15) 0.66697(14) 0.0249(6) Uani 1 1 d .
H29 H -0.0719 0.2831 0.6354 0.030 Uiso 1 1 calc R
C30 C -0.0107(3) 0.37996(15) 0.64247(14) 0.0221(6) Uani 1 1 d .
C31 C 0.0123(3) 0.42596(15) 0.68943(14) 0.0250(6) Uani 1 1 d .
H31 H 0.0402 0.4716 0.6734 0.030 Uiso 1 1 calc R
C32 C -0.0056(3) 0.40491(15) 0.75945(14) 0.0239(6) Uani 1 1 d .
H32 H 0.0118 0.4364 0.7909 0.029 Uiso 1 1 calc R
C33 C -0.0185(3) 0.36162(16) 0.52394(14) 0.0248(6) Uani 1 1 d .
H33A H -0.1156 0.3641 0.5331 0.030 Uiso 1 1 calc R
H33B H 0.0272 0.3084 0.5275 0.030 Uiso 1 1 calc R
C34 C 0.0291(3) 0.39396(16) 0.45224(14) 0.0239(6) Uani 1 1 d .
H34A H -0.0171 0.3790 0.4188 0.029 Uiso 1 1 calc R
H34B H 0.0096 0.4495 0.4531 0.029 Uiso 1 1 calc R
C35 C 0.2264(3) 0.39432(15) 0.36608(14) 0.0217(6) Uani 1 1 d .
C36 C 0.2136(3) 0.36544(15) 0.30480(14) 0.0229(6) Uani 1 1 d .
C37 C 0.2662(3) 0.40027(15) 0.24195(15) 0.0260(6) Uani 1 1 d .
H37 H 0.2570 0.3832 0.1993 0.031 Uiso 1 1 calc R
C38 C 0.3311(3) 0.45850(16) 0.23956(16) 0.0306(7) Uani 1 1 d .
H38 H 0.3641 0.4817 0.1960 0.037 Uiso 1 1 calc R
C39 C 0.3479(3) 0.48303(16) 0.30158(16) 0.0295(7) Uani 1 1 d .
H39 H 0.3950 0.5221 0.3000 0.035 Uiso 1 1 calc R
C40 C 0.2966(3) 0.45096(15) 0.36548(15) 0.0243(6) Uani 1 1 d .
C41 C 0.3160(3) 0.47598(16) 0.43323(15) 0.0277(7) Uani 1 1 d .
H41A H 0.3620 0.5187 0.4222 0.033 Uiso 1 1 calc R
H41B H 0.2271 0.4950 0.4631 0.033 Uiso 1 1 calc R
C42 C 0.3935(3) 0.41748(15) 0.47516(15) 0.0259(6) Uani 1 1 d .
C43 C 0.5223(3) 0.37641(15) 0.44766(14) 0.0237(6) Uani 1 1 d .
C44 C 0.5915(3) 0.32292(15) 0.48781(14) 0.0232(6) Uani 1 1 d .
C45 C 0.5336(3) 0.31266(16) 0.55835(15) 0.0286(7) Uani 1 1 d .
H45 H 0.5807 0.2774 0.5868 0.034 Uiso 1 1 calc R
C46 C 0.4082(3) 0.35348(16) 0.58707(15) 0.0298(7) Uani 1 1 d .
H46 H 0.3701 0.3473 0.6354 0.036 Uiso 1 1 calc R
C47 C 0.3389(3) 0.40322(16) 0.54530(15) 0.0294(7) Uani 1 1 d .
H47 H 0.2507 0.4287 0.5650 0.035 Uiso 1 1 calc R
C48 C 0.7266(3) 0.27663(15) 0.45463(14) 0.0239(6) Uani 1 1 d .
H48A H 0.7622 0.2433 0.4912 0.029 Uiso 1 1 calc R
H48B H 0.7884 0.3109 0.4365 0.029 Uiso 1 1 calc R
C49 C 0.7240(3) 0.22893(15) 0.39535(14) 0.0221(6) Uani 1 1 d .
C50 C 0.6447(3) 0.17564(14) 0.40505(13) 0.0198(6) Uani 1 1 d .
C51 C 0.6280(3) 0.13887(14) 0.34830(14) 0.0199(6) Uani 1 1 d .
C52 C 0.7060(3) 0.15146(15) 0.28271(14) 0.0234(6) Uani 1 1 d .
H52 H 0.6981 0.1268 0.2436 0.028 Uiso 1 1 calc R
C53 C 0.7942(3) 0.19871(16) 0.27309(15) 0.0267(7) Uani 1 1 d .
H53 H 0.8519 0.2031 0.2287 0.032 Uiso 1 1 calc R
C54 C 0.7985(3) 0.23981(16) 0.32848(14) 0.0255(6) Uani 1 1 d .
H54 H 0.8532 0.2760 0.3206 0.031 Uiso 1 1 calc R
C55 C 0.5248(3) 0.09143(15) 0.35666(14) 0.0235(6) Uani 1 1 d .
H55A H 0.5394 0.0524 0.3937 0.028 Uiso 1 1 calc R
H55B H 0.5387 0.0654 0.3124 0.028 Uiso 1 1 calc R
C56 C 0.3805(3) 0.13432(14) 0.37524(13) 0.0201(6) Uani 1 1 d .
C57 C 0.3297(3) 0.19235(14) 0.33237(13) 0.0204(6) Uani 1 1 d .
C58 C 0.1985(3) 0.23213(15) 0.34964(14) 0.0214(6) Uani 1 1 d .
C59 C 0.1147(3) 0.20883(15) 0.40956(14) 0.0236(6) Uani 1 1 d .
H59 H 0.0234 0.2331 0.4207 0.028 Uiso 1 1 calc R
C60 C 0.1626(3) 0.15100(16) 0.45290(14) 0.0265(7) Uani 1 1 d .
H60 H 0.1048 0.1361 0.4938 0.032 Uiso 1 1 calc R
C61 C 0.2951(3) 0.11508(15) 0.43632(14) 0.0238(6) Uani 1 1 d .
H61 H 0.3287 0.0766 0.4670 0.029 Uiso 1 1 calc R
C62 C 0.1488(3) 0.29893(15) 0.30510(14) 0.0234(6) Uani 1 1 d .
H62A H 0.0513 0.3154 0.3222 0.028 Uiso 1 1 calc R
H62B H 0.1647 0.2829 0.2564 0.028 Uiso 1 1 calc R
C63 C 0.6504(3) 0.44970(16) 0.36948(15) 0.0281(7) Uani 1 1 d .
H63A H 0.7203 0.4392 0.3971 0.034 Uiso 1 1 calc R
H63B H 0.5860 0.4960 0.3869 0.034 Uiso 1 1 calc R
C64 C 0.7125(3) 0.46105(16) 0.29359(15) 0.0295(7) Uani 1 1 d .
H64A H 0.6565 0.4479 0.2643 0.035 Uiso 1 1 calc R
H64B H 0.7171 0.5146 0.2838 0.035 Uiso 1 1 calc R
C65 C 0.9048(3) 0.42318(17) 0.20348(15) 0.0317(7) Uani 1 1 d .
H65A H 1.0005 0.4226 0.1990 0.038 Uiso 1 1 calc R
H65B H 0.8635 0.4725 0.1851 0.038 Uiso 1 1 calc R
C66 C 0.8923(3) 0.36243(18) 0.15960(16) 0.0337(7) Uani 1 1 d .
H66A H 0.9431 0.3681 0.1111 0.040 Uiso 1 1 calc R
H66B H 0.9297 0.3126 0.1787 0.040 Uiso 1 1 calc R
C67 C 0.7333(3) 0.30845(17) 0.12379(15) 0.0303(7) Uani 1 1 d .
H67A H 0.7998 0.2617 0.1283 0.036 Uiso 1 1 calc R
H67B H 0.7412 0.3223 0.0734 0.036 Uiso 1 1 calc R
C68 C 0.5949(3) 0.29661(16) 0.15609(15) 0.0291(7) Uani 1 1 d .
H68A H 0.5825 0.2905 0.2076 0.035 Uiso 1 1 calc R
H68B H 0.5276 0.3403 0.1451 0.035 Uiso 1 1 calc R
C69 C 0.4489(3) 0.21681(17) 0.14471(14) 0.0267(7) Uani 1 1 d .
H69A H 0.4354 0.1903 0.1058 0.032 Uiso 1 1 calc R
H69B H 0.3851 0.2658 0.1487 0.032 Uiso 1 1 calc R
C70 C 0.4166(3) 0.17134(16) 0.21165(13) 0.0255(6) Uani 1 1 d .
H70A H 0.3299 0.1571 0.2156 0.031 Uiso 1 1 calc R
H70B H 0.4858 0.1247 0.2108 0.031 Uiso 1 1 calc R
C71 C 0.6347(3) 0.08941(15) 0.50146(14) 0.0259(6) Uani 1 1 d .
H71A H 0.6497 0.0503 0.4667 0.031 Uiso 1 1 calc R
H71B H 0.5703 0.0762 0.5434 0.031 Uiso 1 1 calc R
C72 C 0.7648(3) 0.08804(15) 0.52172(13) 0.0248(6) Uani 1 1 d .
H72A H 0.7982 0.0369 0.5398 0.030 Uiso 1 1 calc R
H72B H 0.8308 0.0982 0.4792 0.030 Uiso 1 1 calc R
C73 C 0.7062(3) 0.12424(15) 0.64253(13) 0.0217(6) Uani 1 1 d .
C74 C 0.6457(3) 0.06425(15) 0.66676(14) 0.0242(6) Uani 1 1 d .
H74 H 0.6384 0.0297 0.6350 0.029 Uiso 1 1 calc R
C75 C 0.5955(3) 0.05508(15) 0.73846(14) 0.0225(6) Uani 1 1 d .
H75 H 0.5534 0.0141 0.7550 0.027 Uiso 1 1 calc R
C76 C 0.6056(3) 0.10454(15) 0.78625(13) 0.0208(6) Uani 1 1 d .
C77 C 0.6705(3) 0.16265(16) 0.76061(14) 0.0265(7) Uani 1 1 d .
H77 H 0.6821 0.1957 0.7925 0.032 Uiso 1 1 calc R
C78 C 0.7188(3) 0.17359(16) 0.68952(14) 0.0269(7) Uani 1 1 d .
H78 H 0.7605 0.2147 0.6730 0.032 Uiso 1 1 calc R
N1A N 0.3024(3) 0.22364(14) 0.73996(14) 0.0348(6) Uani 1 1 d .
C2A C 0.2994(3) 0.21025(17) 0.68470(17) 0.0328(7) Uani 1 1 d .
C3A C 0.2930(4) 0.1925(2) 0.61402(17) 0.0444(9) Uani 1 1 d .
H3A1 H 0.2675 0.1438 0.6156 0.067 Uiso 1 1 calc R
H3A2 H 0.3806 0.1903 0.5825 0.067 Uiso 1 1 calc R
H3A3 H 0.2268 0.2316 0.5969 0.067 Uiso 1 1 calc R
N1B N 0.1260(3) 0.17529(17) 1.14607(15) 0.0479(8) Uani 1 1 d .
C2B C 0.1462(3) 0.17945(18) 1.08675(17) 0.0333(7) Uani 1 1 d .
C3B C 0.1727(4) 0.1851(2) 1.01083(17) 0.0502(10) Uani 1 1 d .
H3B1 H 0.1169 0.2312 0.9961 0.075 Uiso 1 1 calc R
H3B2 H 0.1522 0.1416 0.9929 0.075 Uiso 1 1 calc R
H3B3 H 0.2668 0.1864 0.9923 0.075 Uiso 1 1 calc R
N1C N 0.0815(5) 0.0312(2) 0.60109(18) 0.0796(14) Uani 1 1 d .
C2C C 0.0206(5) -0.0053(2) 0.6383(2) 0.0543(12) Uani 1 1 d .
C3C C -0.0562(4) -0.0523(2) 0.6861(2) 0.0594(12) Uani 1 1 d .
H3C1 H -0.1057 -0.0755 0.6604 0.089 Uiso 1 1 calc R
H3C2 H -0.1189 -0.0216 0.7230 0.089 Uiso 1 1 calc R
H3C3 H 0.0041 -0.0916 0.7070 0.089 Uiso 1 1 calc R

loop_
_atom_site_aniso_label
_atom_site_aniso_U_11
_atom_site_aniso_U_22
_atom_site_aniso_U_33
_atom_site_aniso_U_23
_atom_site_aniso_U_13
_atom_site_aniso_U_12
O1 0.0355(12) 0.0240(11) 0.0198(10) -0.0040(8) -0.0030(9) -0.0103(9)
O2 0.0249(11) 0.0223(10) 0.0223(10) -0.0016(8) -0.0036(8) -0.0018(8)
O3 0.0280(11) 0.0235(10) 0.0162(9) -0.0041(8) -0.0028(8) -0.0083(8)
O4 0.0303(11) 0.0324(12) 0.0238(11) -0.0068(9) -0.0005(9) -0.0100(9)
O5 0.0302(12) 0.0344(12) 0.0373(12) -0.0082(9) -0.0057(10) -0.0095(10)
O6 0.0296(11) 0.0282(11) 0.0290(11) 0.0008(9) -0.0047(9) -0.0053(9)
O7 0.0293(11) 0.0202(10) 0.0234(10) -0.0042(8) -0.0040(8) -0.0074(8)
O8 0.0268(10) 0.0195(10) 0.0199(10) -0.0031(8) -0.0023(8) -0.0046(8)
O9 0.0331(11) 0.0237(10) 0.0190(10) -0.0035(8) -0.0041(8) -0.0088(9)
N1 0.0209(12) 0.0252(13) 0.0239(12) -0.0045(10) -0.0001(10) -0.0042(10)
N2 0.0264(13) 0.0164(12) 0.0254(12) -0.0004(9) -0.0064(10) -0.0048(10)
N3 0.0241(13) 0.0235(12) 0.0191(12) -0.0032(9) -0.0075(10) -0.0020(10)
N4 0.0244(13) 0.0256(13) 0.0195(12) -0.0073(10) -0.0044(10) -0.0023(10)
C1 0.0249(15) 0.0230(15) 0.0251(15) -0.0050(12) -0.0065(12) -0.0067(12)
C2 0.0284(16) 0.0250(16) 0.0238(15) -0.0021(12) -0.0057(12) -0.0086(13)
C3 0.0242(15) 0.0249(16) 0.0245(15) -0.0076(12) -0.0009(12) -0.0054(12)
C4 0.0228(15) 0.0208(15) 0.0200(14) -0.0078(11) -0.0046(11) 0.0011(12)
C5 0.0195(14) 0.0226(15) 0.0183(13) -0.0039(11) -0.0016(11) -0.0004(11)
C6 0.0247(15) 0.0187(14) 0.0219(14) -0.0012(11) -0.0055(12) -0.0013(12)
C7 0.0248(15) 0.0258(15) 0.0229(14) -0.0081(12) 0.0000(12) -0.0026(12)
C8 0.0331(17) 0.0244(16) 0.0295(16) -0.0106(12) -0.0059(13) -0.0048(13)
C9 0.0291(16) 0.0205(15) 0.0239(14) -0.0026(11) -0.0095(12) -0.0056(12)
C10 0.0260(15) 0.0231(15) 0.0270(15) -0.0016(12) -0.0062(12) -0.0063(12)
C11 0.0223(14) 0.0193(14) 0.0206(14) -0.0049(11) 0.0006(11) -0.0063(11)
C12 0.0278(16) 0.0257(15) 0.0178(14) -0.0037(11) -0.0029(12) -0.0064(12)
C13 0.0257(15) 0.0228(15) 0.0160(13) 0.0000(11) -0.0053(11) -0.0037(12)
C14 0.0207(14) 0.0197(14) 0.0176(13) -0.0017(11) 0.0008(11) -0.0042(11)
C15 0.0216(14) 0.0208(14) 0.0173(13) -0.0043(11) -0.0023(11) -0.0027(12)
C16 0.0202(14) 0.0235(15) 0.0172(13) -0.0066(11) -0.0029(11) 0.0009(12)
C17 0.0278(16) 0.0254(16) 0.0209(14) 0.0000(11) -0.0041(12) -0.0057(13)
C18 0.0271(15) 0.0231(15) 0.0233(15) -0.0013(11) -0.0013(12) -0.0083(12)
C19 0.0255(15) 0.0205(14) 0.0184(13) -0.0044(11) 0.0001(11) -0.0067(12)
C20 0.0261(15) 0.0208(15) 0.0239(14) -0.0021(11) -0.0056(12) -0.0064(12)
C21 0.0240(15) 0.0282(16) 0.0261(15) -0.0064(12) -0.0039(12) 0.0002(13)
C22 0.0310(17) 0.0275(16) 0.0275(16) -0.0083(12) -0.0075(13) -0.0027(13)
C23 0.0255(16) 0.0251(16) 0.0359(17) -0.0052(13) -0.0042(13) -0.0058(13)
C24 0.0261(15) 0.0230(15) 0.0232(14) -0.0068(11) -0.0062(12) -0.0011(12)
C25 0.0318(17) 0.0256(17) 0.047(2) -0.0091(14) -0.0147(15) -0.0061(14)
C26 0.0315(17) 0.0283(17) 0.0366(18) 0.0109(13) -0.0071(14) -0.0058(14)
C27 0.0201(14) 0.0210(15) 0.0210(14) -0.0034(11) -0.0027(11) -0.0002(12)
C28 0.0274(16) 0.0251(15) 0.0222(14) -0.0023(11) -0.0018(12) -0.0102(12)
C29 0.0298(16) 0.0238(15) 0.0227(14) -0.0055(11) -0.0048(12) -0.0082(13)
C30 0.0230(15) 0.0186(14) 0.0219(14) -0.0015(11) -0.0016(12) -0.0018(12)
C31 0.0301(16) 0.0190(15) 0.0248(15) -0.0014(11) -0.0030(12) -0.0054(12)
C32 0.0269(15) 0.0198(15) 0.0259(15) -0.0051(11) -0.0077(12) -0.0032(12)
C33 0.0267(15) 0.0236(15) 0.0232(15) -0.0040(12) -0.0012(12) -0.0063(12)
C34 0.0244(15) 0.0237(15) 0.0216(14) -0.0035(11) -0.0034(12) -0.0017(12)
C35 0.0212(14) 0.0181(14) 0.0233(14) -0.0008(11) -0.0045(12) 0.0009(11)
C36 0.0190(14) 0.0225(15) 0.0242(14) -0.0026(11) -0.0032(12) 0.0006(12)
C37 0.0276(16) 0.0239(15) 0.0232(15) -0.0009(12) -0.0048(12) 0.0010(13)
C38 0.0252(16) 0.0282(16) 0.0325(17) 0.0070(13) -0.0007(13) -0.0021(13)
C39 0.0223(15) 0.0223(16) 0.0412(18) 0.0007(13) -0.0047(13) -0.0021(12)
C40 0.0206(15) 0.0196(15) 0.0297(16) -0.0015(12) -0.0049(12) 0.0018(12)
C41 0.0260(16) 0.0220(15) 0.0351(17) -0.0068(12) -0.0056(13) -0.0042(12)
C42 0.0291(16) 0.0200(15) 0.0310(16) -0.0083(12) -0.0082(13) -0.0062(12)
C43 0.0325(16) 0.0180(14) 0.0233(14) -0.0048(11) -0.0060(12) -0.0093(12)
C44 0.0270(15) 0.0190(14) 0.0249(15) -0.0065(11) -0.0061(12) -0.0049(12)
C45 0.0410(18) 0.0189(15) 0.0277(16) -0.0038(12) -0.0090(14) -0.0076(13)
C46 0.0406(18) 0.0246(16) 0.0224(15) -0.0071(12) 0.0010(13) -0.0089(14)
C47 0.0328(17) 0.0216(15) 0.0329(17) -0.0102(13) -0.0017(14) -0.0064(13)
C48 0.0265(15) 0.0216(15) 0.0260(15) -0.0044(11) -0.0075(12) -0.0072(12)
C49 0.0235(15) 0.0179(14) 0.0245(15) -0.0032(11) -0.0067(12) -0.0011(12)
C50 0.0202(14) 0.0182(14) 0.0175(13) -0.0007(10) -0.0019(11) 0.0009(11)
C51 0.0210(14) 0.0137(13) 0.0231(14) -0.0015(10) -0.0042(11) -0.0002(11)
C52 0.0263(15) 0.0220(15) 0.0203(14) -0.0045(11) -0.0058(12) 0.0004(12)
C53 0.0269(16) 0.0277(16) 0.0224(15) 0.0003(12) -0.0015(12) -0.0036(13)
C54 0.0229(15) 0.0248(15) 0.0277(15) 0.0005(12) -0.0040(12) -0.0044(12)
C55 0.0322(16) 0.0180(14) 0.0201(14) -0.0020(11) -0.0068(12) -0.0035(12)
C56 0.0270(15) 0.0187(14) 0.0174(13) -0.0054(11) -0.0066(11) -0.0069(12)
C57 0.0277(15) 0.0176(14) 0.0169(13) -0.0042(10) -0.0031(11) -0.0077(12)
C58 0.0243(15) 0.0211(14) 0.0201(14) -0.0052(11) -0.0050(11) -0.0054(12)
C59 0.0243(15) 0.0224(15) 0.0233(14) -0.0055(11) -0.0022(12) -0.0047(12)
C60 0.0352(17) 0.0271(16) 0.0172(14) -0.0046(11) 0.0017(12) -0.0126(13)
C61 0.0342(17) 0.0212(15) 0.0182(14) -0.0014(11) -0.0069(12) -0.0087(13)
C62 0.0243(15) 0.0255(15) 0.0200(14) -0.0041(11) -0.0044(12) -0.0037(12)
C63 0.0325(17) 0.0208(15) 0.0344(17) -0.0030(12) -0.0087(13) -0.0107(13)
C64 0.0284(16) 0.0251(16) 0.0342(17) 0.0011(13) -0.0073(13) -0.0037(13)
C65 0.0290(17) 0.0304(17) 0.0346(17) 0.0026(13) -0.0036(14) -0.0086(14)
C66 0.0328(18) 0.0370(18) 0.0309(17) -0.0012(14) -0.0023(14) -0.0111(14)
C67 0.0365(18) 0.0308(17) 0.0239(15) -0.0016(12) -0.0043(13) -0.0101(14)
C68 0.0336(17) 0.0269(16) 0.0270(16) -0.0053(12) -0.0045(13) -0.0075(13)
C69 0.0317(16) 0.0350(17) 0.0155(13) -0.0057(12) -0.0031(12) -0.0117(13)
C70 0.0347(17) 0.0270(16) 0.0169(14) -0.0093(11) -0.0046(12) -0.0092(13)
C71 0.0352(17) 0.0220(15) 0.0222(14) -0.0005(11) -0.0067(13) -0.0092(13)
C72 0.0354(17) 0.0231(15) 0.0143(13) -0.0025(11) -0.0040(12) -0.0037(13)
C73 0.0221(14) 0.0260(15) 0.0150(13) -0.0025(11) -0.0011(11) -0.0032(12)
C74 0.0319(16) 0.0243(15) 0.0174(14) -0.0054(11) -0.0069(12) -0.0043(13)
C75 0.0276(15) 0.0172(14) 0.0222(14) -0.0002(11) -0.0038(12) -0.0058(12)
C76 0.0199(14) 0.0235(15) 0.0186(13) -0.0044(11) -0.0029(11) -0.0035(12)
C77 0.0279(16) 0.0307(16) 0.0223(15) -0.0099(12) -0.0022(12) -0.0093(13)
C78 0.0296(16) 0.0303(16) 0.0222(15) -0.0047(12) 0.0005(12) -0.0140(13)
N1A 0.0377(16) 0.0353(15) 0.0299(15) 0.0010(12) -0.0035(12) -0.0090(12)
C2A 0.0334(18) 0.0263(17) 0.0375(19) -0.0029(14) -0.0019(15) -0.0090(14)
C3A 0.053(2) 0.049(2) 0.0318(18) -0.0124(16) -0.0025(16) -0.0136(18)
N1B 0.0446(18) 0.061(2) 0.0353(17) -0.0065(14) -0.0061(14) -0.0074(15)
C2B 0.0293(17) 0.0396(19) 0.0304(18) -0.0037(14) -0.0046(14) -0.0073(14)
C3B 0.044(2) 0.079(3) 0.0334(19) -0.0019(18) -0.0062(16) -0.027(2)
N1C 0.120(4) 0.067(3) 0.0271(18) -0.0063(17) -0.004(2) 0.022(2)
C2C 0.080(3) 0.044(2) 0.028(2) -0.0184(18) -0.021(2) 0.025(2)
C3C 0.058(3) 0.046(2) 0.079(3) -0.016(2) -0.039(2) 0.008(2)

loop_
_atom_type_symbol
_atom_type_description
_atom_type_scat_dispersion_real
_atom_type_scat_dispersion_imag
_atom_type_scat_source
C C 0.0033 0.0016 'International Tables Vol C Tables 4.2.6.8 and 6.1.1.4'
H H 0.0000 0.0000 'International Tables Vol C Tables 4.2.6.8 and 6.1.1.4'
N N 0.0061 0.0033 'International Tables Vol C Tables 4.2.6.8 and 6.1.1.4'
O O 0.0106 0.0060 'International Tables Vol C Tables 4.2.6.8 and 6.1.1.4'

loop_
_geom_angle_atom_site_label_1
_geom_angle_atom_site_label_2
_geom_angle_atom_site_label_3
_geom_angle
C30 O1 C33 117.9(2)
C35 O2 C34 113.33(19)
C57 O3 C70 113.6(2)
C69 O4 C68 114.5(2)
C66 O5 C67 113.6(2)
C64 O6 C65 112.3(2)
C43 O7 C63 112.0(2)
C50 O8 C71 113.31(19)
C73 O9 C72 118.8(2)
C4 N1 C1 110.5(2)
C4 N1 H1 124.7
C1 N1 H1 124.7
C16 N2 C19 111.0(2)
C16 N2 H2 124.5
C19 N2 H2 124.5
C14 N3 C11 109.9(2)
C14 N3 H3 125.0
C11 N3 H3 125.0
C6 N4 C9 110.6(2)
C6 N4 H4 124.7
C9 N4 H4 124.7
C2 C1 N1 106.3(2)
C2 C1 C20 131.5(3)
N1 C1 C20 122.1(2)
C1 C2 C3 108.2(3)
C1 C2 H2A 125.9
C3 C2 H2A 125.9
C4 C3 C2 108.5(2)
C4 C3 H3A 125.8
C2 C3 H3A 125.8
C3 C4 N1 106.5(2)
C3 C4 C5 130.5(2)
N1 C4 C5 122.8(2)
C6 C5 C4 109.4(2)
C6 C5 C27 110.6(2)
C4 C5 C27 113.3(2)
C6 C5 C21 108.9(2)
C4 C5 C21 107.7(2)
C27 C5 C21 106.8(2)
C7 C6 N4 106.6(2)
C7 C6 C5 131.9(2)
N4 C6 C5 121.5(2)
C6 C7 C8 108.3(2)
C6 C7 H7 125.8
C8 C7 H7 125.8
C9 C8 C7 108.2(3)
C9 C8 H8 125.9
C7 C8 H8 125.9
C8 C9 N4 106.2(2)
C8 C9 C10 131.3(3)
N4 C9 C10 122.5(2)
C11 C10 C9 110.7(2)
C11 C10 C26 109.6(2)
C9 C10 C26 110.8(2)
C11 C10 C25 109.2(2)
C9 C10 C25 108.3(2)
C26 C10 C25 108.2(3)
C12 C11 N3 106.9(2)
C12 C11 C10 131.2(2)
N3 C11 C10 121.8(2)
C11 C12 C13 107.9(2)
C11 C12 H12 126.1
C13 C12 H12 126.1
C14 C13 C12 108.2(2)
C14 C13 H13 125.9
C12 C13 H13 125.9
C13 C14 N3 107.1(2)
C13 C14 C15 130.8(2)
N3 C14 C15 122.0(2)
C16 C15 C14 111.1(2)
C16 C15 C76 110.4(2)
C14 C15 C76 110.5(2)
C16 C15 C24 108.8(2)
C14 C15 C24 108.5(2)
C76 C15 C24 107.5(2)
C17 C16 N2 106.3(2)
C17 C16 C15 131.2(3)
N2 C16 C15 122.2(2)
C16 C17 C18 108.4(3)
C16 C17 H17 125.8
C18 C17 H17 125.8
C19 C18 C17 107.5(3)
C19 C18 H18 126.2
C17 C18 H18 126.2
C18 C19 N2 106.7(2)
C18 C19 C20 131.5(3)
N2 C19 C20 121.7(2)
C19 C20 C1 111.1(2)
C19 C20 C23 109.3(2)
C1 C20 C23 108.9(2)
C19 C20 C22 110.2(2)
C1 C20 C22 108.9(2)
C23 C20 C22 108.3(2)
C5 C21 H21A 109.5
C5 C21 H21B 109.5
H21A C21 H21B 109.5
C5 C21 H21C 109.5
H21A C21 H21C 109.5
H21B C21 H21C 109.5
C20 C22 H22A 109.5
C20 C22 H22B 109.5
H22A C22 H22B 109.5
C20 C22 H22C 109.5
H22A C22 H22C 109.5
H22B C22 H22C 109.5
C20 C23 H23A 109.5
C20 C23 H23B 109.5
H23A C23 H23B 109.5
C20 C23 H23C 109.5
H23A C23 H23C 109.5
H23B C23 H23C 109.5
C15 C24 H24A 109.5
C15 C24 H24B 109.5
H24A C24 H24B 109.5
C15 C24 H24C 109.5
H24A C24 H24C 109.5
H24B C24 H24C 109.5
C10 C25 H25A 109.5
C10 C25 H25B 109.5
H25A C25 H25B 109.5
C10 C25 H25C 109.5
H25A C25 H25C 109.5
H25B C25 H25C 109.5
C10 C26 H26A 109.5
C10 C26 H26B 109.5
H26A C26 H26B 109.5
C10 C26 H26C 109.5
H26A C26 H26C 109.5
H26B C26 H26C 109.5
C28 C27 C32 117.3(3)
C28 C27 C5 123.0(3)
C32 C27 C5 119.5(2)
C27 C28 C29 121.4(3)
C27 C28 H28 119.3
C29 C28 H28 119.3
C30 C29 C28 119.8(3)
C30 C29 H29 120.1
C28 C29 H29 120.1
O1 C30 C29 124.7(2)
O1 C30 C31 115.7(2)
C29 C30 C31 119.5(3)
C32 C31 C30 119.6(3)
C32 C31 H31 120.2
C30 C31 H31 120.2
C31 C32 C27 122.3(3)
C31 C32 H32 118.8
C27 C32 H32 118.8
O1 C33 C34 107.9(2)
O1 C33 H33A 110.1
C34 C33 H33A 110.1
O1 C33 H33B 110.1
C34 C33 H33B 110.1
H33A C33 H33B 108.4
O2 C34 C33 108.0(2)
O2 C34 H34A 110.1
C33 C34 H34A 110.1
O2 C34 H34B 110.1
C33 C34 H34B 110.1
H34A C34 H34B 108.4
O2 C35 C40 117.2(2)
O2 C35 C36 120.1(2)
C40 C35 C36 122.7(3)
C37 C36 C35 116.4(3)
C37 C36 C62 120.8(2)
C35 C36 C62 122.8(2)
C38 C37 C36 122.4(3)
C38 C37 H37 118.8
C36 C37 H37 118.8
C37 C38 C39 119.5(3)
C37 C38 H38 120.3
C39 C38 H38 120.3
C40 C39 C38 120.6(3)
C40 C39 H39 119.7
C38 C39 H39 119.7
C39 C40 C35 118.3(3)
C39 C40 C41 121.3(3)
C35 C40 C41 120.4(3)
C42 C41 C40 116.5(2)
C42 C41 H41A 108.2
C40 C41 H41A 108.2
C42 C41 H41B 108.2
C40 C41 H41B 108.2
H41A C41 H41B 107.3
C47 C42 C43 116.8(3)
C47 C42 C41 119.9(2)
C43 C42 C41 123.3(3)
O7 C43 C44 118.1(2)
O7 C43 C42 119.9(2)
C44 C43 C42 121.9(3)
C43 C44 C45 118.8(3)
C43 C44 C48 120.0(2)
C45 C44 C48 121.2(3)
C46 C45 C44 120.4(3)
C46 C45 H45 119.8
C44 C45 H45 119.8
C47 C46 C45 119.7(3)
C47 C46 H46 120.2
C45 C46 H46 120.2
C46 C47 C42 122.3(3)
C46 C47 H47 118.9
C42 C47 H47 118.9
C44 C48 C49 113.9(2)
C44 C48 H48A 108.8
C49 C48 H48A 108.8
C44 C48 H48B 108.8
C49 C48 H48B 108.8
H48A C48 H48B 107.7
C54 C49 C50 118.1(2)
C54 C49 C48 120.0(3)
C50 C49 C48 121.9(2)
C49 C50 O8 118.9(2)
C49 C50 C51 121.8(2)
O8 C50 C51 119.3(2)
C52 C51 C50 117.2(3)
C52 C51 C55 120.7(2)
C50 C51 C55 122.1(2)
C53 C52 C51 121.6(3)
C53 C52 H52 119.2
C51 C52 H52 119.2
C52 C53 C54 119.7(3)
C52 C53 H53 120.2
C54 C53 H53 120.2
C53 C54 C49 121.0(3)
C53 C54 H54 119.5
C49 C54 H54 119.5
C51 C55 C56 115.1(2)
C51 C55 H55A 108.5
C56 C55 H55A 108.5
C51 C55 H55B 108.5
C56 C55 H55B 108.5
H55A C55 H55B 107.5
C57 C56 C61 118.2(2)
C57 C56 C55 121.8(2)
C61 C56 C55 120.0(2)
C56 C57 O3 120.5(2)
C56 C57 C58 121.9(2)
O3 C57 C58 117.5(2)
C57 C58 C59 118.0(2)
C57 C58 C62 120.9(2)
C59 C58 C62 121.1(2)
C60 C59 C58 121.1(3)
C60 C59 H59 119.5
C58 C59 H59 119.5
C61 C60 C59 119.5(3)
C61 C60 H60 120.2
C59 C60 H60 120.2
C60 C61 C56 121.1(3)
C60 C61 H61 119.4
C56 C61 H61 119.4
C58 C62 C36 114.3(2)
C58 C62 H62A 108.7
C36 C62 H62A 108.7
C58 C62 H62B 108.7
C36 C62 H62B 108.7
H62A C62 H62B 107.6
O7 C63 C64 110.0(2)
O7 C63 H63A 109.7
C64 C63 H63A 109.7
O7 C63 H63B 109.7
C64 C63 H63B 109.7
H63A C63 H63B 108.2
O6 C64 C63 110.7(2)
O6 C64 H64A 109.5
C63 C64 H64A 109.5
O6 C64 H64B 109.5
C63 C64 H64B 109.5
H64A C64 H64B 108.1
O6 C65 C66 113.4(2)
O6 C65 H65A 108.9
C66 C65 H65A 108.9
O6 C65 H65B 108.9
C66 C65 H65B 108.9
H65A C65 H65B 107.7
O5 C66 C65 109.5(2)
O5 C66 H66A 109.8
C65 C66 H66A 109.8
O5 C66 H66B 109.8
C65 C66 H66B 109.8
H66A C66 H66B 108.2
O5 C67 C68 107.7(2)
O5 C67 H67A 110.2
C68 C67 H67A 110.2
O5 C67 H67B 110.2
C68 C67 H67B 110.2
H67A C67 H67B 108.5
O4 C68 C67 107.2(2)
O4 C68 H68A 110.3
C67 C68 H68A 110.3
O4 C68 H68B 110.3
C67 C68 H68B 110.3
H68A C68 H68B 108.5
O4 C69 C70 114.8(2)
O4 C69 H69A 108.6
C70 C69 H69A 108.6
O4 C69 H69B 108.6
C70 C69 H69B 108.6
H69A C69 H69B 107.5
O3 C70 C69 110.4(2)
O3 C70 H70A 109.6
C69 C70 H70A 109.6
O3 C70 H70B 109.6
C69 C70 H70B 109.6
H70A C70 H70B 108.1
O8 C71 C72 114.5(2)
O8 C71 H71A 108.6
C72 C71 H71A 108.6
O8 C71 H71B 108.6
C72 C71 H71B 108.6
H71A C71 H71B 107.6
O9 C72 C71 114.4(2)
O9 C72 H72A 108.6
C71 C72 H72A 108.6
O9 C72 H72B 108.6
C71 C72 H72B 108.6
H72A C72 H72B 107.6
O9 C73 C74 125.4(2)
O9 C73 C78 114.6(2)
C74 C73 C78 120.0(2)
C73 C74 C75 119.3(2)
C73 C74 H74 120.4
C75 C74 H74 120.4
C76 C75 C74 121.6(3)
C76 C75 H75 119.2
C74 C75 H75 119.2
C77 C76 C75 117.8(2)
C77 C76 C15 121.3(2)
C75 C76 C15 120.7(2)
C78 C77 C76 121.5(3)
C78 C77 H77 119.2
C76 C77 H77 119.2
C77 C78 C73 119.8(3)
C77 C78 H78 120.1
C73 C78 H78 120.1
N1A C2A C3A 178.9(4)
C2A C3A H3A1 109.5
C2A C3A H3A2 109.5
H3A1 C3A H3A2 109.5
C2A C3A H3A3 109.5
H3A1 C3A H3A3 109.5
H3A2 C3A H3A3 109.5
N1B C2B C3B 179.6(4)
C2B C3B H3B1 109.5
C2B C3B H3B2 109.5
H3B1 C3B H3B2 109.5
C2B C3B H3B3 109.5
H3B1 C3B H3B3 109.5
H3B2 C3B H3B3 109.5
N1C C2C C3C 179.5(5)
C2C C3C H3C1 109.5
C2C C3C H3C2 109.5
H3C1 C3C H3C2 109.5
C2C C3C H3C3 109.5
H3C1 C3C H3C3 109.5
H3C2 C3C H3C3 109.5

loop_
_geom_bond_atom_site_label_1
_geom_bond_atom_site_label_2
_geom_bond_distance
O1 C30 1.374(3)
O1 C33 1.431(3)
O2 C35 1.397(3)
O2 C34 1.429(3)
O3 C57 1.391(3)
O3 C70 1.438(3)
O4 C69 1.423(3)
O4 C68 1.428(3)
O5 C66 1.418(4)
O5 C67 1.427(3)
O6 C64 1.430(3)
O6 C65 1.431(3)
O7 C43 1.389(3)
O7 C63 1.435(3)
O8 C50 1.397(3)
O8 C71 1.430(3)
O9 C73 1.375(3)
O9 C72 1.436(3)
N1 C4 1.377(3)
N1 C1 1.388(4)
N1 H1 0.8800
N2 C16 1.371(3)
N2 C19 1.378(3)
N2 H2 0.8800
N3 C14 1.380(3)
N3 C11 1.389(3)
N3 H3 0.8800
N4 C6 1.383(3)
N4 C9 1.383(3)
N4 H4 0.8800
C1 C2 1.365(4)
C1 C20 1.517(4)
C2 C3 1.413(4)
C2 H2A 0.9500
C3 C4 1.365(4)
C3 H3A 0.9500
C4 C5 1.518(4)
C5 C6 1.507(4)
C5 C27 1.541(4)
C5 C21 1.543(4)
C6 C7 1.363(4)
C7 C8 1.417(4)
C7 H7 0.9500
C8 C9 1.371(4)
C8 H8 0.9500
C9 C10 1.514(4)
C10 C11 1.509(4)
C10 C26 1.535(4)
C10 C25 1.542(4)
C11 C12 1.362(4)
C12 C13 1.425(4)
C12 H12 0.9500
C13 C14 1.358(4)
C13 H13 0.9500
C14 C15 1.517(3)
C15 C16 1.512(4)
C15 C76 1.536(4)
C15 C24 1.536(4)
C16 C17 1.367(4)
C17 C18 1.423(4)
C17 H17 0.9500
C18 C19 1.365(4)
C18 H18 0.9500
C19 C20 1.507(4)
C20 C23 1.537(4)
C20 C22 1.541(4)
C21 H21A 0.9800
C21 H21B 0.9800
C21 H21C 0.9800
C22 H22A 0.9800
C22 H22B 0.9800
C22 H22C 0.9800
C23 H23A 0.9800
C23 H23B 0.9800
C23 H23C 0.9800
C24 H24A 0.9800
C24 H24B 0.9800
C24 H24C 0.9800
C25 H25A 0.9800
C25 H25B 0.9800
C25 H25C 0.9800
C26 H26A 0.9800
C26 H26B 0.9800
C26 H26C 0.9800
C27 C28 1.388(4)
C27 C32 1.396(4)
C28 C29 1.398(4)
C28 H28 0.9500
C29 C30 1.388(4)
C29 H29 0.9500
C30 C31 1.392(4)
C31 C32 1.379(4)
C31 H31 0.9500
C32 H32 0.9500
C33 C34 1.501(4)
C33 H33A 0.9900
C33 H33B 0.9900
C34 H34A 0.9900
C34 H34B 0.9900
C35 C40 1.397(4)
C35 C36 1.399(4)
C36 C37 1.396(4)
C36 C62 1.519(4)
C37 C38 1.378(4)
C37 H37 0.9500
C38 C39 1.393(4)
C38 H38 0.9500
C39 C40 1.385(4)
C39 H39 0.9500
C40 C41 1.513(4)
C41 C42 1.507(4)
C41 H41A 0.9900
C41 H41B 0.9900
C42 C47 1.393(4)
C42 C43 1.406(4)
C43 C44 1.391(4)
C44 C45 1.395(4)
C44 C48 1.516(4)
C45 C46 1.382(4)
C45 H45 0.9500
C46 C47 1.377(4)
C46 H46 0.9500
C47 H47 0.9500
C48 C49 1.519(4)
C48 H48A 0.9900
C48 H48B 0.9900
C49 C54 1.390(4)
C49 C50 1.392(4)
C50 C51 1.411(4)
C51 C52 1.391(4)
C51 C55 1.507(4)
C52 C53 1.376(4)
C52 H52 0.9500
C53 C54 1.386(4)
C53 H53 0.9500
C54 H54 0.9500
C55 C56 1.525(4)
C55 H55A 0.9900
C55 H55B 0.9900
C56 C57 1.390(4)
C56 C61 1.395(4)
C57 C58 1.391(4)
C58 C59 1.397(4)
C58 C62 1.512(4)
C59 C60 1.383(4)
C59 H59 0.9500
C60 C61 1.382(4)
C60 H60 0.9500
C61 H61 0.9500
C62 H62A 0.9900
C62 H62B 0.9900
C63 C64 1.501(4)
C63 H63A 0.9900
C63 H63B 0.9900
C64 H64A 0.9900
C64 H64B 0.9900
C65 C66 1.505(4)
C65 H65A 0.9900
C65 H65B 0.9900
C66 H66A 0.9900
C66 H66B 0.9900
C67 C68 1.506(4)
C67 H67A 0.9900
C67 H67B 0.9900
C68 H68A 0.9900
C68 H68B 0.9900
C69 C70 1.509(4)
C69 H69A 0.9900
C69 H69B 0.9900
C70 H70A 0.9900
C70 H70B 0.9900
C71 C72 1.509(4)
C71 H71A 0.9900
C71 H71B 0.9900
C72 H72A 0.9900
C72 H72B 0.9900
C73 C74 1.385(4)
C73 C78 1.389(4)
C74 C75 1.396(4)
C74 H74 0.9500
C75 C76 1.391(4)
C75 H75 0.9500
C76 C77 1.387(4)
C77 C78 1.386(4)
C77 H77 0.9500
C78 H78 0.9500
N1A C2A 1.141(4)
C2A C3A 1.471(4)
C3A H3A1 0.9800
C3A H3A2 0.9800
C3A H3A3 0.9800
N1B C2B 1.135(4)
C2B C3B 1.453(4)
C3B H3B1 0.9800
C3B H3B2 0.9800
C3B H3B3 0.9800
N1C C2C 1.134(6)
C2C C3C 1.448(6)
C3C H3C1 0.9800
C3C H3C2 0.9800
C3C H3C3 0.9800

loop_
_geom_hbond_atom_site_label_D
_geom_hbond_atom_site_label_H
_geom_hbond_atom_site_label_A
_geom_hbond_distance_DH
_geom_hbond_distance_HA
_geom_hbond_distance_DA
_geom_hbond_angle_DHA
N1 H1 N1A 0.88 2.47 3.308(3) 160
N2 H2 N1A 0.88 2.52 3.367(3) 161
N3 H3 N1A 0.88 2.49 3.363(4) 173
N4 H4 N1A 0.88 2.51 3.387(3) 177

loop_
_geom_torsion_atom_site_label_1
_geom_torsion_atom_site_label_2
_geom_torsion_atom_site_label_3
_geom_torsion_atom_site_label_4
_geom_torsion
C4 N1 C1 C2 -2.0(3)
C4 N1 C1 C20 175.5(2)
N1 C1 C2 C3 1.3(3)
C20 C1 C2 C3 -175.9(3)
C1 C2 C3 C4 -0.1(3)
C2 C3 C4 N1 -1.1(3)
C2 C3 C4 C5 -176.4(3)
C1 N1 C4 C3 1.9(3)
C1 N1 C4 C5 177.7(2)
C3 C4 C5 C6 90.0(4)
N1 C4 C5 C6 -84.6(3)
C3 C4 C5 C27 -146.1(3)
N1 C4 C5 C27 39.3(4)
C3 C4 C5 C21 -28.2(4)
N1 C4 C5 C21 157.2(2)
C9 N4 C6 C7 -1.0(3)
C9 N4 C6 C5 179.5(2)
C4 C5 C6 C7 -106.9(3)
C27 C5 C6 C7 127.7(3)
C21 C5 C6 C7 10.6(4)
C4 C5 C6 N4 72.5(3)
C27 C5 C6 N4 -53.0(3)
C21 C5 C6 N4 -170.0(2)
N4 C6 C7 C8 0.7(3)
C5 C6 C7 C8 -179.9(3)
C6 C7 C8 C9 -0.2(3)
C7 C8 C9 N4 -0.4(3)
C7 C8 C9 C10 179.9(3)
C6 N4 C9 C8 0.8(3)
C6 N4 C9 C10 -179.4(2)
C8 C9 C10 C11 110.7(3)
N4 C9 C10 C11 -69.0(3)
C8 C9 C10 C26 -127.4(3)
N4 C9 C10 C26 52.9(3)
C8 C9 C10 C25 -9.0(4)
N4 C9 C10 C25 171.3(3)
C14 N3 C11 C12 -1.5(3)
C14 N3 C11 C10 175.5(2)
C9 C10 C11 C12 -108.6(3)
C26 C10 C11 C12 128.9(3)
C25 C10 C11 C12 10.6(4)
C9 C10 C11 N3 75.2(3)
C26 C10 C11 N3 -47.3(3)
C25 C10 C11 N3 -165.6(2)
N3 C11 C12 C13 0.8(3)
C10 C11 C12 C13 -175.8(3)
C11 C12 C13 C14 0.2(3)
C12 C13 C14 N3 -1.1(3)
C12 C13 C14 C15 176.3(3)
C11 N3 C14 C13 1.6(3)
C11 N3 C14 C15 -176.0(2)
C13 C14 C15 C16 103.3(3)
N3 C14 C15 C16 -79.7(3)
C13 C14 C15 C76 -133.8(3)
N3 C14 C15 C76 43.2(3)
C13 C14 C15 C24 -16.2(4)
N3 C14 C15 C24 160.8(2)
C19 N2 C16 C17 0.1(3)
C19 N2 C16 C15 175.0(2)
C14 C15 C16 C17 -120.8(3)
C76 C15 C16 C17 116.3(3)
C24 C15 C16 C17 -1.5(4)
C14 C15 C16 N2 65.7(3)
C76 C15 C16 N2 -57.2(3)
C24 C15 C16 N2 -175.0(2)
N2 C16 C17 C18 0.1(3)
C15 C16 C17 C18 -174.2(2)
C16 C17 C18 C19 -0.2(3)
C17 C18 C19 N2 0.2(3)
C17 C18 C19 C20 177.9(3)
C16 N2 C19 C18 -0.2(3)
C16 N2 C19 C20 -178.2(2)
C18 C19 C20 C1 123.9(3)
N2 C19 C20 C1 -58.7(3)
C18 C19 C20 C23 3.7(4)
N2 C19 C20 C23 -178.9(2)
C18 C19 C20 C22 -115.3(3)
N2 C19 C20 C22 62.1(3)
C2 C1 C20 C19 -98.9(4)
N1 C1 C20 C19 84.2(3)
C2 C1 C20 C23 21.5(4)
N1 C1 C20 C23 -155.3(3)
C2 C1 C20 C22 139.5(3)
N1 C1 C20 C22 -37.3(4)
C6 C5 C27 C28 154.1(3)
C4 C5 C27 C28 30.8(4)
C21 C5 C27 C28 -87.6(3)
C6 C5 C27 C32 -32.2(3)
C4 C5 C27 C32 -155.4(2)
C21 C5 C27 C32 86.2(3)
C32 C27 C28 C29 1.3(4)
C5 C27 C28 C29 175.2(2)
C27 C28 C29 C30 -0.6(4)
C33 O1 C30 C29 2.7(4)
C33 O1 C30 C31 -176.5(2)
C28 C29 C30 O1 180.0(2)
C28 C29 C30 C31 -0.9(4)
O1 C30 C31 C32 -179.2(2)
C29 C30 C31 C32 1.6(4)
C30 C31 C32 C27 -0.9(4)
C28 C27 C32 C31 -0.5(4)
C5 C27 C32 C31 -174.7(2)
C30 O1 C33 C34 -173.1(2)
C35 O2 C34 C33 -177.7(2)
O1 C33 C34 O2 80.4(3)
C34 O2 C35 C40 102.6(3)
C34 O2 C35 C36 -78.4(3)
O2 C35 C36 C37 176.1(2)
C40 C35 C36 C37 -4.9(4)
O2 C35 C36 C62 -5.0(4)
C40 C35 C36 C62 174.0(2)
C35 C36 C37 C38 2.0(4)
C62 C36 C37 C38 -177.0(2)
C36 C37 C38 C39 1.4(4)
C37 C38 C39 C40 -1.9(4)
C38 C39 C40 C35 -0.9(4)
C38 C39 C40 C41 178.9(2)
O2 C35 C40 C39 -176.6(2)
C36 C35 C40 C39 4.4(4)
O2 C35 C40 C41 3.6(4)
C36 C35 C40 C41 -175.4(2)
C39 C40 C41 C42 -117.7(3)
C35 C40 C41 C42 62.0(4)
C40 C41 C42 C47 -126.4(3)
C40 C41 C42 C43 55.1(4)
C63 O7 C43 C44 -95.4(3)
C63 O7 C43 C42 85.5(3)
C47 C42 C43 O7 -179.6(2)
C41 C42 C43 O7 -1.1(4)
C47 C42 C43 C44 1.3(4)
C41 C42 C43 C44 179.8(3)
O7 C43 C44 C45 177.5(2)
C42 C43 C44 C45 -3.3(4)
O7 C43 C44 C48 -2.9(4)
C42 C43 C44 C48 176.2(2)
C43 C44 C45 C46 1.9(4)
C48 C44 C45 C46 -177.7(3)
C44 C45 C46 C47 1.6(4)
C45 C46 C47 C42 -3.7(5)
C43 C42 C47 C46 2.3(4)
C41 C42 C47 C46 -176.3(3)
C43 C44 C48 C49 -60.8(3)
C45 C44 C48 C49 118.7(3)
C44 C48 C49 C54 119.6(3)
C44 C48 C49 C50 -57.9(3)
C54 C49 C50 O8 175.3(2)
C48 C49 C50 O8 -7.0(4)
C54 C49 C50 C51 -6.6(4)
C48 C49 C50 C51 171.0(2)
C71 O8 C50 C49 -105.6(3)
C71 O8 C50 C51 76.3(3)
C49 C50 C51 C52 7.2(4)
O8 C50 C51 C52 -174.7(2)
C49 C50 C51 C55 -169.2(2)
O8 C50 C51 C55 8.8(4)
C50 C51 C52 C53 -1.1(4)
C55 C51 C52 C53 175.4(2)
C51 C52 C53 C54 -5.4(4)
C52 C53 C54 C49 6.1(4)
C50 C49 C54 C53 -0.1(4)
C48 C49 C54 C53 -177.8(3)
C52 C51 C55 C56 -110.2(3)
C50 C51 C55 C56 66.2(3)
C51 C55 C56 C57 59.1(3)
C51 C55 C56 C61 -121.7(3)
C61 C56 C57 O3 179.6(2)
C55 C56 C57 O3 -1.1(4)
C61 C56 C57 C58 1.5(4)
C55 C56 C57 C58 -179.2(2)
C70 O3 C57 C56 86.7(3)
C70 O3 C57 C58 -95.1(3)
C56 C57 C58 C59 -4.4(4)
O3 C57 C58 C59 177.4(2)
C56 C57 C58 C62 175.1(2)
O3 C57 C58 C62 -3.1(4)
C57 C58 C59 C60 4.0(4)
C62 C58 C59 C60 -175.5(2)
C58 C59 C60 C61 -0.7(4)
C59 C60 C61 C56 -2.3(4)
C57 C56 C61 C60 1.9(4)
C55 C56 C61 C60 -177.3(2)
C57 C58 C62 C36 -65.5(3)
C59 C58 C62 C36 114.0(3)
C37 C36 C62 C58 130.2(3)
C35 C36 C62 C58 -48.7(3)
C43 O7 C63 C64 -178.9(2)
C65 O6 C64 C63 178.4(2)
O7 C63 C64 O6 -87.8(3)
C64 O6 C65 C66 -97.1(3)
C67 O5 C66 C65 -175.5(2)
O6 C65 C66 O5 64.5(3)
C66 O5 C67 C68 152.2(2)
C69 O4 C68 C67 -171.4(2)
O5 C67 C68 O4 -171.2(2)
C68 O4 C69 C70 -88.9(3)
C57 O3 C70 C69 154.0(2)
O4 C69 C70 O3 69.0(3)
C50 O8 C71 C72 72.5(3)
C73 O9 C72 C71 79.1(3)
O8 C71 C72 O9 59.9(3)
C72 O9 C73 C74 -9.0(4)
C72 O9 C73 C78 171.5(2)
O9 C73 C74 C75 -178.1(2)
C78 C73 C74 C75 1.3(4)
C73 C74 C75 C76 -0.4(4)
C74 C75 C76 C77 -1.6(4)
C74 C75 C76 C15 -176.5(2)
C16 C15 C76 C77 155.7(2)
C14 C15 C76 C77 32.4(3)
C24 C15 C76 C77 -85.7(3)
C16 C15 C76 C75 -29.6(3)
C14 C15 C76 C75 -152.9(2)
C24 C15 C76 C75 89.0(3)
C75 C76 C77 C78 2.8(4)
C15 C76 C77 C78 177.7(2)
C76 C77 C78 C73 -2.0(4)
O9 C73 C78 C77 179.4(2)
C74 C73 C78 C77 -0.1(4)
